data_7028201
loop_
_publ_author_name
'M\"obus, Juri'
'Kehr, Gerald'
'Daniliuc, Constantin G.'
'Fr\"ohlich, Roland'
'Erker, Gerhard'

_publ_section_title
;
 Borata-alkene derivatives conveniently made by frustrated Lewis pair
 chemistry.
;
_journal_issue 2
_journal_name_full 'Dalton transactions (Cambridge, England : 2003)'
_journal_page_first 632
_journal_page_last 638
_journal_paper_doi 10.1039/c3dt52373j
_journal_volume 43
_journal_year 2014
_chemical_formula_sum 'C31 H22 B F10 P'
_chemical_formula_weight 626.27
_chemical_name_systematic
; 
 ? 
;
_space_group_IT_number 14
_symmetry_cell_setting monoclinic
_symmetry_space_group_name_Hall '-P 2ybc'
_symmetry_space_group_name_H-M 'P 1 21/c 1'
_atom_sites_solution_hydrogens geom
_atom_sites_solution_primary direct
_atom_sites_solution_secondary difmap
_audit_creation_method SHELXL-97
_cell_angle_alpha 90.00
_cell_angle_beta 104.373(2)
_cell_angle_gamma 90.00
_cell_formula_units_Z 4
_cell_length_a 15.3216(5)
_cell_length_b 9.6881(3)
_cell_length_c 19.8939(7)
_cell_measurement_reflns_used 4923
_cell_measurement_temperature 223(2)
_cell_measurement_theta_max 68.25
_cell_measurement_theta_min 0.88
_cell_volume 2860.57(17)
_computing_cell_refinement 'Collect (Nonius B.V., 1998)'
_computing_data_collection 'Collect (Nonius B.V., 1998)'
_computing_data_reduction 'Denzo-SMN (Otwinowski & Minor, 1997)'
_computing_molecular_graphics 'XP (BrukerAXS, 2000)'
_computing_publication_material 'SHELXL-97 (Sheldrick, 1997)'
_computing_structure_refinement 'SHELXL-97 (Sheldrick, 1997)'
_computing_structure_solution 'SHELXS-97 (Sheldrick, 1990)'
_diffrn_ambient_temperature 223(2)
_diffrn_measured_fraction_theta_full 0.980
_diffrn_measured_fraction_theta_max 0.980
_diffrn_measurement_device_type 'Nonius KappaCCD APEXII'
_diffrn_measurement_method '\w and \f scans'
_diffrn_radiation_monochromator graphite
_diffrn_radiation_source 'fine-focus sealed tube'
_diffrn_radiation_type CuK\a
_diffrn_radiation_wavelength 1.54178
_diffrn_reflns_av_R_equivalents 0.044
_diffrn_reflns_av_sigmaI/netI 0.0265
_diffrn_reflns_limit_h_max 18
_diffrn_reflns_limit_h_min 0
_diffrn_reflns_limit_k_max 11
_diffrn_reflns_limit_k_min 0
_diffrn_reflns_limit_l_max 22
_diffrn_reflns_limit_l_min -23
_diffrn_reflns_number 21519
_diffrn_reflns_theta_full 67.11
_diffrn_reflns_theta_max 67.11
_diffrn_reflns_theta_min 4.59
_exptl_absorpt_coefficient_mu 1.636
_exptl_absorpt_correction_T_max 0.9374
_exptl_absorpt_correction_T_min 0.6663
_exptl_absorpt_correction_type multi-scan
_exptl_absorpt_process_details 'Denzo (Otwinowski, Borek, Majewski & Minor, 2003)'
_exptl_crystal_colour yellow
_exptl_crystal_density_diffrn 1.454
_exptl_crystal_density_method 'not measured'
_exptl_crystal_description plate
_exptl_crystal_F_000 1272
_exptl_crystal_size_max 0.27
_exptl_crystal_size_mid 0.12
_exptl_crystal_size_min 0.04
_refine_diff_density_max 0.255
_refine_diff_density_min -0.251
_refine_diff_density_rms 0.038
_refine_ls_extinction_method none
_refine_ls_goodness_of_fit_ref 1.022
_refine_ls_hydrogen_treatment mixed
_refine_ls_matrix_type full
_refine_ls_number_parameters 401
_refine_ls_number_reflns 5019
_refine_ls_number_restraints 0
_refine_ls_restrained_S_all 1.022
_refine_ls_R_factor_all 0.0505
_refine_ls_R_factor_gt 0.0425
_refine_ls_shift/su_max 0.000
_refine_ls_shift/su_mean 0.000
_refine_ls_structure_factor_coef Fsqd
_refine_ls_weighting_details 'calc w=1/[\s^2^(Fo^2^)+(0.0603P)^2^+1.1298P] where P=(Fo^2^+2Fc^2^)/3'
_refine_ls_weighting_scheme calc
_refine_ls_wR_factor_gt 0.1115
_refine_ls_wR_factor_ref 0.1182
_reflns_number_gt 4304
_reflns_number_total 5019
_reflns_threshold_expression >2sigma(I)
_cod_data_source_file c3dt52373j.txt
_cod_data_source_block erk7119
_cod_original_cell_volume 2860.57(16)
_cod_original_sg_symbol_H-M P21/c
_cod_database_code 7028201

loop_
_symmetry_equiv_pos_as_xyz
'x, y, z'
'-x, y+1/2, -z+1/2'
'-x, -y, -z'
'x, -y-1/2, z-1/2'

loop_
_atom_site_label
_atom_site_type_symbol
_atom_site_fract_x
_atom_site_fract_y
_atom_site_fract_z
_atom_site_U_iso_or_equiv
_atom_site_adp_type
_atom_site_occupancy
_atom_site_symmetry_multiplicity
_atom_site_calc_flag
_atom_site_refinement_flags
P1 P 0.24295(3) 0.37907(5) 0.15760(3) 0.04379(15) Uani 1 1 d .
B1 B 0.26304(14) 0.1675(2) 0.06247(11) 0.0437(5) Uani 1 1 d .
C2 C 0.27048(12) 0.31189(19) 0.08334(10) 0.0434(4) Uani 1 1 d .
C3 C 0.30101(13) 0.4337(2) 0.05149(10) 0.0475(4) Uani 1 1 d .
H3 H 0.3146 0.4261 0.0081 0.057 Uiso 1 1 calc R
C4 C 0.30939(14) 0.5552(2) 0.08420(11) 0.0517(5) Uani 1 1 d .
C5 C 0.28682(15) 0.5530(2) 0.15411(12) 0.0545(5) Uani 1 1 d .
H5A H 0.2414 0.6227 0.1565 0.065 Uiso 1 1 calc R
H5B H 0.3406 0.5687 0.1919 0.065 Uiso 1 1 calc R
C6 C 0.33578(19) 0.6902(2) 0.05825(14) 0.0693(6) Uani 1 1 d .
H6A H 0.3533 0.6754 0.0152 0.104 Uiso 1 1 calc R
H6B H 0.3860 0.7293 0.0925 0.104 Uiso 1 1 calc R
H6C H 0.2851 0.7533 0.0502 0.104 Uiso 1 1 calc R
C11 C 0.12759(15) 0.4055(2) 0.14226(12) 0.0556(5) Uani 1 1 d .
C12 C 0.05135(14) 0.4399(2) 0.11641(12) 0.0580(5) Uani 1 1 d .
C13 C -0.04054(15) 0.4761(3) 0.08510(13) 0.0671(6) Uani 1 1 d .
C14 C -0.0600(2) 0.6091(4) 0.06412(17) 0.0830(9) Uani 1 1 d .
H14A H -0.119(2) 0.630(3) 0.0397(18) 0.101(10) Uiso 1 1 d .
H14B H -0.015(3) 0.675(4) 0.072(2) 0.128(15) Uiso 1 1 d .
C15 C -0.1056(2) 0.3669(4) 0.0774(3) 0.1198(14) Uani 1 1 d .
H15A H -0.1658 0.4049 0.0616 0.180 Uiso 1 1 calc R
H15B H -0.0998 0.3214 0.1218 0.180 Uiso 1 1 calc R
H15C H -0.0952 0.3004 0.0438 0.180 Uiso 1 1 calc R
C21 C 0.28915(13) 0.2848(2) 0.23704(10) 0.0446(4) Uani 1 1 d .
C22 C 0.38253(13) 0.2560(2) 0.25111(10) 0.0476(4) Uani 1 1 d .
C23 C 0.41969(15) 0.1663(2) 0.30508(11) 0.0561(5) Uani 1 1 d .
H23 H 0.4818 0.1475 0.3148 0.067 Uiso 1 1 calc R
C24 C 0.36945(17) 0.1037(2) 0.34498(11) 0.0602(6) Uani 1 1 d .
C25 C 0.27927(16) 0.1392(2) 0.33270(11) 0.0582(5) Uani 1 1 d .
H25 H 0.2450 0.1007 0.3612 0.070 Uiso 1 1 calc R
C26 C 0.23723(14) 0.2293(2) 0.28012(11) 0.0522(5) Uani 1 1 d .
C27 C 0.44621(14) 0.3157(3) 0.21195(12) 0.0593(5) Uani 1 1 d .
H27A H 0.4876 0.3788 0.2418 0.089 Uiso 1 1 calc R
H27B H 0.4121 0.3652 0.1715 0.089 Uiso 1 1 calc R
H27C H 0.4799 0.2418 0.1973 0.089 Uiso 1 1 calc R
C28 C 0.4122(2) 0.0007(3) 0.40041(14) 0.0872(9) Uani 1 1 d .
H28A H 0.4638 -0.0416 0.3886 0.131 Uiso 1 1 calc R
H28B H 0.3686 -0.0701 0.4035 0.131 Uiso 1 1 calc R
H28C H 0.4316 0.0475 0.4447 0.131 Uiso 1 1 calc R
C29 C 0.13897(16) 0.2603(3) 0.27406(14) 0.0745(7) Uani 1 1 d .
H29A H 0.1028 0.2209 0.2314 0.112 Uiso 1 1 calc R
H29B H 0.1301 0.3595 0.2736 0.112 Uiso 1 1 calc R
H29C H 0.1210 0.2205 0.3133 0.112 Uiso 1 1 calc R
C31 C 0.29708(13) 0.10985(19) -0.00158(10) 0.0451(4) Uani 1 1 d .
F32 F 0.44096(8) 0.21335(14) 0.03488(7) 0.0641(3) Uani 1 1 d .
C32 C 0.38209(14) 0.1343(2) -0.01105(10) 0.0483(5) Uani 1 1 d .
F33 F 0.49746(10) 0.10389(15) -0.07000(8) 0.0751(4) Uani 1 1 d .
C33 C 0.41345(15) 0.0783(2) -0.06438(12) 0.0559(5) Uani 1 1 d .
F34 F 0.38778(13) -0.06120(17) -0.16406(8) 0.0890(5) Uani 1 1 d .
C34 C 0.35842(19) -0.0053(2) -0.11205(12) 0.0632(6) Uani 1 1 d .
F35 F 0.21775(14) -0.1130(2) -0.15275(9) 0.1091(6) Uani 1 1 d .
C35 C 0.27283(19) -0.0321(3) -0.10579(12) 0.0693(7) Uani 1 1 d .
F36 F 0.16043(10) -0.00733(17) -0.04677(8) 0.0828(5) Uani 1 1 d .
C36 C 0.24437(15) 0.0239(2) -0.05127(12) 0.0571(5) Uani 1 1 d .
C41 C 0.22271(13) 0.05900(19) 0.10711(10) 0.0445(4) Uani 1 1 d .
F42 F 0.36852(8) -0.01816(13) 0.16280(7) 0.0601(3) Uani 1 1 d .
C42 C 0.27895(14) -0.02230(19) 0.15707(11) 0.0482(5) Uani 1 1 d .
F43 F 0.30730(11) -0.17919(14) 0.25111(7) 0.0762(4) Uani 1 1 d .
C43 C 0.24917(17) -0.1061(2) 0.20217(11) 0.0570(5) Uani 1 1 d .
F44 F 0.12749(13) -0.19636(19) 0.24073(10) 0.1039(6) Uani 1 1 d .
C44 C 0.15870(19) -0.1150(2) 0.19731(14) 0.0683(6) Uani 1 1 d .
F45 F 0.01071(10) -0.0468(2) 0.14358(11) 0.1021(6) Uani 1 1 d .
C45 C 0.09936(16) -0.0394(3) 0.14783(15) 0.0670(6) Uani 1 1 d .
F46 F 0.07111(8) 0.11861(14) 0.05682(8) 0.0699(4) Uani 1 1 d .
C46 C 0.13175(14) 0.0458(2) 0.10421(12) 0.0536(5) Uani 1 1 d .

loop_
_atom_site_aniso_label
_atom_site_aniso_U_11
_atom_site_aniso_U_22
_atom_site_aniso_U_33
_atom_site_aniso_U_23
_atom_site_aniso_U_13
_atom_site_aniso_U_12
P1 0.0452(3) 0.0428(3) 0.0425(3) -0.0023(2) 0.0093(2) 0.00122(19)
B1 0.0416(11) 0.0444(11) 0.0405(11) 0.0003(9) 0.0015(9) 0.0003(9)
C2 0.0452(9) 0.0425(10) 0.0401(10) 0.0011(8) 0.0059(8) -0.0003(8)
C3 0.0531(11) 0.0460(11) 0.0435(10) 0.0026(8) 0.0124(8) -0.0007(8)
C4 0.0580(11) 0.0426(11) 0.0526(12) 0.0016(9) 0.0105(9) -0.0030(9)
C5 0.0635(12) 0.0430(11) 0.0560(12) -0.0072(9) 0.0134(10) -0.0020(9)
C6 0.0927(17) 0.0458(12) 0.0704(16) 0.0013(11) 0.0221(13) -0.0121(12)
C11 0.0563(12) 0.0595(12) 0.0515(12) -0.0002(10) 0.0143(10) 0.0059(10)
C12 0.0524(12) 0.0686(14) 0.0525(12) 0.0019(10) 0.0122(10) 0.0077(10)
C13 0.0522(12) 0.0892(18) 0.0587(14) 0.0015(13) 0.0114(10) 0.0127(12)
C14 0.0716(18) 0.096(2) 0.0765(19) 0.0084(16) 0.0089(15) 0.0290(17)
C15 0.0582(17) 0.125(3) 0.162(4) 0.015(3) 0.001(2) -0.0042(18)
C21 0.0501(10) 0.0450(10) 0.0387(10) -0.0053(8) 0.0107(8) 0.0001(8)
C22 0.0479(10) 0.0517(11) 0.0412(10) -0.0094(9) 0.0072(8) 0.0005(8)
C23 0.0572(12) 0.0650(13) 0.0424(11) -0.0056(10) 0.0054(9) 0.0123(10)
C24 0.0795(15) 0.0600(13) 0.0414(11) -0.0026(10) 0.0152(11) 0.0161(11)
C25 0.0746(14) 0.0608(13) 0.0435(11) 0.0019(10) 0.0228(10) 0.0050(11)
C26 0.0577(11) 0.0562(12) 0.0453(11) -0.0032(9) 0.0174(9) 0.0023(9)
C27 0.0452(11) 0.0744(15) 0.0567(13) -0.0006(11) 0.0096(9) -0.0024(10)
C28 0.114(2) 0.096(2) 0.0558(15) 0.0201(14) 0.0281(15) 0.0432(17)
C29 0.0611(13) 0.102(2) 0.0669(15) 0.0183(14) 0.0293(12) 0.0080(13)
C31 0.0537(11) 0.0376(9) 0.0406(10) 0.0006(8) 0.0052(8) 0.0002(8)
F32 0.0539(7) 0.0712(8) 0.0662(8) -0.0162(6) 0.0130(6) -0.0109(6)
C32 0.0570(11) 0.0419(10) 0.0440(11) 0.0004(8) 0.0091(9) 0.0010(8)
F33 0.0737(9) 0.0811(9) 0.0803(10) 0.0072(7) 0.0376(7) 0.0084(7)
C33 0.0674(13) 0.0489(11) 0.0538(12) 0.0092(10) 0.0197(10) 0.0092(10)
F34 0.1370(14) 0.0798(10) 0.0601(9) -0.0115(7) 0.0430(9) 0.0138(9)
C34 0.0929(17) 0.0529(12) 0.0471(12) -0.0018(10) 0.0237(12) 0.0080(12)
F35 0.1299(15) 0.1150(14) 0.0787(11) -0.0560(10) 0.0188(10) -0.0363(11)
C35 0.0965(19) 0.0586(14) 0.0472(12) -0.0170(11) 0.0075(12) -0.0074(13)
F36 0.0690(9) 0.0991(11) 0.0771(10) -0.0318(8) 0.0119(7) -0.0285(8)
C36 0.0630(13) 0.0542(12) 0.0513(12) -0.0074(10) 0.0089(10) -0.0091(10)
C41 0.0506(10) 0.0375(9) 0.0430(10) -0.0045(8) 0.0074(8) -0.0009(8)
F42 0.0527(7) 0.0589(7) 0.0631(8) -0.0031(6) 0.0038(6) 0.0094(5)
C42 0.0552(11) 0.0384(10) 0.0478(11) -0.0060(8) 0.0067(9) 0.0023(8)
F43 0.1062(11) 0.0540(7) 0.0580(8) 0.0133(6) 0.0007(7) 0.0100(7)
C43 0.0775(15) 0.0408(11) 0.0481(12) 0.0043(9) 0.0072(10) 0.0030(10)
F44 0.1259(14) 0.0928(12) 0.1008(13) 0.0366(10) 0.0428(11) -0.0203(10)
C44 0.0885(17) 0.0534(13) 0.0665(15) 0.0126(11) 0.0256(13) -0.0091(12)
F45 0.0637(9) 0.1139(13) 0.1326(15) 0.0275(12) 0.0320(9) -0.0181(9)
C45 0.0565(13) 0.0650(14) 0.0821(17) 0.0073(13) 0.0221(12) -0.0110(11)
F46 0.0496(7) 0.0693(8) 0.0823(9) 0.0154(7) 0.0002(6) 0.0009(6)
C46 0.0522(11) 0.0481(11) 0.0568(12) 0.0044(9) 0.0065(9) -0.0004(9)

loop_
_atom_type_symbol
_atom_type_description
_atom_type_scat_dispersion_real
_atom_type_scat_dispersion_imag
_atom_type_scat_source
C C 0.0181 0.0091 'International Tables Vol C Tables 4.2.6.8 and 6.1.1.4'
H H 0.0000 0.0000 'International Tables Vol C Tables 4.2.6.8 and 6.1.1.4'
B B 0.0090 0.0039 'International Tables Vol C Tables 4.2.6.8 and 6.1.1.4'
F F 0.0727 0.0534 'International Tables Vol C Tables 4.2.6.8 and 6.1.1.4'
P P 0.2955 0.4335 'International Tables Vol C Tables 4.2.6.8 and 6.1.1.4'

loop_
_geom_angle_atom_site_label_1
_geom_angle_atom_site_label_2
_geom_angle_atom_site_label_3
_geom_angle
C11 P1 C2 110.66(10)
C11 P1 C21 112.85(10)
C2 P1 C21 115.03(9)
C11 P1 C5 103.07(11)
C2 P1 C5 98.19(10)
C21 P1 C5 115.59(10)
C2 B1 C31 123.18(18)
C2 B1 C41 119.20(18)
C31 B1 C41 117.57(17)
B1 C2 C3 131.24(19)
B1 C2 P1 125.25(15)
C3 C2 P1 103.50(13)
C4 C3 C2 119.99(19)
C4 C3 H3 120.0
C2 C3 H3 120.0
C3 C4 C6 127.1(2)
C3 C4 C5 114.74(18)
C6 C4 C5 118.14(19)
C4 C5 P1 102.64(14)
C4 C5 H5A 111.2
P1 C5 H5A 111.2
C4 C5 H5B 111.2
P1 C5 H5B 111.2
H5A C5 H5B 109.2
C4 C6 H6A 109.5
C4 C6 H6B 109.5
H6A C6 H6B 109.5
C4 C6 H6C 109.5
H6A C6 H6C 109.5
H6B C6 H6C 109.5
C12 C11 P1 162.9(2)
C11 C12 C13 178.0(3)
C14 C13 C12 118.7(3)
C14 C13 C15 124.7(3)
C12 C13 C15 116.5(3)
C13 C14 H14A 118(2)
C13 C14 H14B 120(3)
H14A C14 H14B 121(3)
C13 C15 H15A 109.5
C13 C15 H15B 109.5
H15A C15 H15B 109.5
C13 C15 H15C 109.5
H15A C15 H15C 109.5
H15B C15 H15C 109.5
C26 C21 C22 119.90(18)
C26 C21 P1 124.38(15)
C22 C21 P1 115.42(14)
C23 C22 C21 118.46(19)
C23 C22 C27 116.51(18)
C21 C22 C27 125.03(18)
C24 C23 C22 122.7(2)
C24 C23 H23 118.6
C22 C23 H23 118.6
C23 C24 C25 117.7(2)
C23 C24 C28 120.6(2)
C25 C24 C28 121.7(2)
C24 C25 C26 122.9(2)
C24 C25 H25 118.5
C26 C25 H25 118.5
C25 C26 C21 118.01(19)
C25 C26 C29 116.8(2)
C21 C26 C29 125.2(2)
C22 C27 H27A 109.5
C22 C27 H27B 109.5
H27A C27 H27B 109.5
C22 C27 H27C 109.5
H27A C27 H27C 109.5
H27B C27 H27C 109.5
C24 C28 H28A 109.5
C24 C28 H28B 109.5
H28A C28 H28B 109.5
C24 C28 H28C 109.5
H28A C28 H28C 109.5
H28B C28 H28C 109.5
C26 C29 H29A 109.5
C26 C29 H29B 109.5
H29A C29 H29B 109.5
C26 C29 H29C 109.5
H29A C29 H29C 109.5
H29B C29 H29C 109.5
C32 C31 C36 114.05(19)
C32 C31 B1 123.75(17)
C36 C31 B1 122.13(18)
F32 C32 C33 116.20(19)
F32 C32 C31 119.91(18)
C33 C32 C31 123.85(19)
F33 C33 C34 119.4(2)
F33 C33 C32 121.0(2)
C34 C33 C32 119.6(2)
F34 C34 C33 120.5(2)
F34 C34 C35 120.3(2)
C33 C34 C35 119.2(2)
F35 C35 C34 119.8(2)
F35 C35 C36 120.7(2)
C34 C35 C36 119.6(2)
F36 C36 C35 117.3(2)
F36 C36 C31 119.0(2)
C35 C36 C31 123.7(2)
C46 C41 C42 114.63(19)
C46 C41 B1 124.15(17)
C42 C41 B1 120.99(17)
F42 C42 C43 117.36(18)
F42 C42 C41 118.79(18)
C43 C42 C41 123.8(2)
F43 C43 C44 119.7(2)
F43 C43 C42 121.2(2)
C44 C43 C42 119.2(2)
F44 C44 C43 120.5(2)
F44 C44 C45 119.7(2)
C43 C44 C45 119.7(2)
F45 C45 C44 119.8(2)
F45 C45 C46 120.7(2)
C44 C45 C46 119.6(2)
F46 C46 C45 117.46(19)
F46 C46 C41 119.51(19)
C45 C46 C41 123.0(2)

loop_
_geom_bond_atom_site_label_1
_geom_bond_atom_site_label_2
_geom_bond_distance
P1 C11 1.736(2)
P1 C2 1.759(2)
P1 C21 1.810(2)
P1 C5 1.822(2)
B1 C2 1.455(3)
B1 C31 1.593(3)
B1 C41 1.596(3)
C2 C3 1.469(3)
C3 C4 1.336(3)
C3 H3 0.9400
C4 C6 1.498(3)
C4 C5 1.514(3)
C5 H5A 0.9800
C5 H5B 0.9800
C6 H6A 0.9700
C6 H6B 0.9700
C6 H6C 0.9700
C11 C12 1.201(3)
C12 C13 1.434(3)
C13 C14 1.365(4)
C13 C15 1.436(4)
C14 H14A 0.94(3)
C14 H14B 0.92(4)
C15 H15A 0.9700
C15 H15B 0.9700
C15 H15C 0.9700
C21 C26 1.413(3)
C21 C22 1.416(3)
C22 C23 1.389(3)
C22 C27 1.507(3)
C23 C24 1.376(3)
C23 H23 0.9400
C24 C25 1.385(3)
C24 C28 1.511(3)
C25 C26 1.391(3)
C25 H25 0.9400
C26 C29 1.510(3)
C27 H27A 0.9700
C27 H27B 0.9700
C27 H27C 0.9700
C28 H28A 0.9700
C28 H28B 0.9700
C28 H28C 0.9700
C29 H29A 0.9700
C29 H29B 0.9700
C29 H29C 0.9700
C31 C32 1.382(3)
C31 C36 1.388(3)
F32 C32 1.351(2)
C32 C33 1.380(3)
F33 C33 1.342(3)
C33 C34 1.367(3)
F34 C34 1.341(3)
C34 C35 1.372(4)
F35 C35 1.344(3)
C35 C36 1.377(3)
F36 C36 1.346(3)
C41 C46 1.386(3)
C41 C42 1.388(3)
F42 C42 1.349(2)
C42 C43 1.370(3)
F43 C43 1.346(2)
C43 C44 1.368(4)
F44 C44 1.342(3)
C44 C45 1.374(4)
F45 C45 1.342(3)
C45 C46 1.376(3)
F46 C46 1.347(2)

loop_
_geom_torsion_atom_site_label_1
_geom_torsion_atom_site_label_2
_geom_torsion_atom_site_label_3
_geom_torsion_atom_site_label_4
_geom_torsion
C31 B1 C2 C3 5.3(3)
C41 B1 C2 C3 -177.31(18)
C31 B1 C2 P1 -174.37(14)
C41 B1 C2 P1 3.0(3)
C11 P1 C2 B1 -81.24(19)
C21 P1 C2 B1 48.11(19)
C5 P1 C2 B1 171.39(17)
C11 P1 C2 C3 99.01(14)
C21 P1 C2 C3 -131.64(12)
C5 P1 C2 C3 -8.35(14)
B1 C2 C3 C4 -174.0(2)
P1 C2 C3 C4 5.7(2)
C2 C3 C4 C6 -177.3(2)
C2 C3 C4 C5 0.9(3)
C3 C4 C5 P1 -6.8(2)
C6 C4 C5 P1 171.57(17)
C11 P1 C5 C4 -104.72(15)
C2 P1 C5 C4 8.81(15)
C21 P1 C5 C4 131.70(14)
C2 P1 C11 C12 -48.2(7)
C21 P1 C11 C12 -178.7(7)
C5 P1 C11 C12 55.9(7)
P1 C11 C12 C13 111(7)
C11 C12 C13 C14 -163(7)
C11 C12 C13 C15 16(7)
C11 P1 C21 C26 4.2(2)
C2 P1 C21 C26 -124.03(17)
C5 P1 C21 C26 122.52(18)
C11 P1 C21 C22 177.93(14)
C2 P1 C21 C22 49.67(17)
C5 P1 C21 C22 -63.79(17)
C26 C21 C22 C23 3.8(3)
P1 C21 C22 C23 -170.22(15)
C26 C21 C22 C27 -176.02(19)
P1 C21 C22 C27 10.0(3)
C21 C22 C23 C24 0.5(3)
C27 C22 C23 C24 -179.7(2)
C22 C23 C24 C25 -3.9(3)
C22 C23 C24 C28 176.5(2)
C23 C24 C25 C26 3.2(3)
C28 C24 C25 C26 -177.2(2)
C24 C25 C26 C21 0.9(3)
C24 C25 C26 C29 -178.8(2)
C22 C21 C26 C25 -4.4(3)
P1 C21 C26 C25 169.00(16)
C22 C21 C26 C29 175.2(2)
P1 C21 C26 C29 -11.3(3)
C2 B1 C31 C32 50.8(3)
C41 B1 C31 C32 -126.64(19)
C2 B1 C31 C36 -132.5(2)
C41 B1 C31 C36 50.0(3)
C36 C31 C32 F32 -178.19(18)
B1 C31 C32 F32 -1.3(3)
C36 C31 C32 C33 -0.6(3)
B1 C31 C32 C33 176.30(19)
F32 C32 C33 F33 -1.0(3)
C31 C32 C33 F33 -178.65(18)
F32 C32 C33 C34 178.57(19)
C31 C32 C33 C34 0.9(3)
F33 C33 C34 F34 -0.1(3)
C32 C33 C34 F34 -179.7(2)
F33 C33 C34 C35 179.4(2)
C32 C33 C34 C35 -0.1(3)
F34 C34 C35 F35 -1.1(4)
C33 C34 C35 F35 179.3(2)
F34 C34 C35 C36 178.7(2)
C33 C34 C35 C36 -0.9(4)
F35 C35 C36 F36 0.9(4)
C34 C35 C36 F36 -178.9(2)
F35 C35 C36 C31 -179.0(2)
C34 C35 C36 C31 1.2(4)
C32 C31 C36 F36 179.67(19)
B1 C31 C36 F36 2.7(3)
C32 C31 C36 C35 -0.5(3)
B1 C31 C36 C35 -177.4(2)
C2 B1 C41 C46 76.6(3)
C31 B1 C41 C46 -105.8(2)
C2 B1 C41 C42 -97.6(2)
C31 B1 C41 C42 79.9(2)
C46 C41 C42 F42 178.79(17)
B1 C41 C42 F42 -6.4(3)
C46 C41 C42 C43 -2.2(3)
B1 C41 C42 C43 172.59(19)
F42 C42 C43 F43 1.3(3)
C41 C42 C43 F43 -177.77(18)
F42 C42 C43 C44 -178.9(2)
C41 C42 C43 C44 2.0(3)
F43 C43 C44 F44 -0.3(4)
C42 C43 C44 F44 179.9(2)
F43 C43 C44 C45 179.4(2)
C42 C43 C44 C45 -0.4(4)
F44 C44 C45 F45 0.5(4)
C43 C44 C45 F45 -179.2(2)
F44 C44 C45 C46 178.9(2)
C43 C44 C45 C46 -0.8(4)
F45 C45 C46 F46 -1.2(4)
C44 C45 C46 F46 -179.6(2)
F45 C45 C46 C41 179.0(2)
C44 C45 C46 C41 0.6(4)
C42 C41 C46 F46 -179.00(18)
B1 C41 C46 F46 6.4(3)
C42 C41 C46 C45 0.9(3)
B1 C41 C46 C45 -173.7(2)
